data_7003707
loop_
_publ_author_name
'Riis-Johannessen, Thomas'
'Dupont, Nathalie'
'Canard, Gabriel'
'Bernardinelli, G\'erald'
'Hauser, Andreas'
'Piguet, Claude'

_publ_section_title
;
 Towards inert and preorganized d-block-containing receptors for
 trivalent lanthanides: The synthesis and characterization of
 triple-helical monometallic OsII and bimetallic OsII--LnIII complexes
;
_journal_issue 28
_journal_name_full 'Dalton Transactions'
_journal_page_first 3661
_journal_page_last 3677
_journal_paper_doi 10.1039/b718885d
_journal_year 2008
_chemical_formula_moiety
;
(C42 H39 N9 Os), (F6 P)2
;
_chemical_formula_sum 'C42 H39 F12 N9 Os P2'
_chemical_formula_weight 1149.96
_chemical_name_systematic
;
?
;
_space_group_IT_number 15
_symmetry_cell_setting monoclinic
_symmetry_space_group_name_Hall '-C 2yc'
_symmetry_space_group_name_H-M 'C 1 2/c 1'
_atom_sites_solution_hydrogens geom
_atom_sites_solution_primary direct
_atom_sites_solution_secondary difmap
_audit_creation_method SHELXL-97
_cell_angle_alpha 90.00
_cell_angle_beta 117.24(3)
_cell_angle_gamma 90.00
_cell_formula_units_Z 8
_cell_length_a 43.243(9)
_cell_length_b 10.705(2)
_cell_length_c 20.753(4)
_cell_measurement_reflns_used 5672
_cell_measurement_temperature 100(2)
_cell_measurement_theta_max 47.257
_cell_measurement_theta_min 4.415
_cell_volume 8541(4)
_computing_cell_refinement 'SAINT (Bruker, 2001)'
_computing_data_collection 'SMART (Bruker, 2001)'
_computing_data_reduction 'SHELXTL (Bruker, 2001)'
_computing_molecular_graphics 'SHELXTL (Bruker, 2001)'
_computing_publication_material 'SHELXTL (Bruker, 2001)'
_computing_structure_refinement 'SHELXTL (Bruker, 2001)'
_computing_structure_solution 'SHELXTL (Bruker, 2001)'
_diffrn_ambient_temperature 100(2)
_diffrn_detector_area_resol_mean 8.5
_diffrn_measured_fraction_theta_full 0.999
_diffrn_measured_fraction_theta_max 0.999
_diffrn_measurement_device_type 'CCD area detector'
_diffrn_measurement_method 'frames each covering 0.3\% in\w'
_diffrn_radiation_monochromator graphite
_diffrn_radiation_source 'fine-focus sealed tube'
_diffrn_radiation_type MoK\a
_diffrn_radiation_wavelength 0.71073
_diffrn_reflns_av_R_equivalents 0.0915
_diffrn_reflns_av_sigmaI/netI 0.0954
_diffrn_reflns_limit_h_max 56
_diffrn_reflns_limit_h_min -53
_diffrn_reflns_limit_k_max 13
_diffrn_reflns_limit_k_min -13
_diffrn_reflns_limit_l_max 26
_diffrn_reflns_limit_l_min -26
_diffrn_reflns_number 46976
_diffrn_reflns_theta_full 27.48
_diffrn_reflns_theta_max 27.48
_diffrn_reflns_theta_min 1.97
_exptl_absorpt_coefficient_mu 3.159
_exptl_absorpt_correction_T_max 1.000000
_exptl_absorpt_correction_T_min 0.852487
_exptl_absorpt_correction_type multi-scan
_exptl_absorpt_process_details 'SADABS (Sheldrick, 1996)'
_exptl_crystal_colour black
_exptl_crystal_density_diffrn 1.789
_exptl_crystal_density_method 'not measured'
_exptl_crystal_description plate
_exptl_crystal_F_000 4544
_exptl_crystal_size_max 0.075
_exptl_crystal_size_mid 0.05
_exptl_crystal_size_min 0.01
_refine_diff_density_max 5.751
_refine_diff_density_min -2.174
_refine_diff_density_rms 0.160
_refine_ls_extinction_method none
_refine_ls_goodness_of_fit_ref 0.997
_refine_ls_hydrogen_treatment constr
_refine_ls_matrix_type full
_refine_ls_number_parameters 601
_refine_ls_number_reflns 9795
_refine_ls_number_restraints 0
_refine_ls_restrained_S_all 0.997
_refine_ls_R_factor_all 0.0819
_refine_ls_R_factor_gt 0.0535
_refine_ls_shift/su_max 0.001
_refine_ls_shift/su_mean 0.000
_refine_ls_structure_factor_coef Fsqd
_refine_ls_weighting_details 'calc w=1/[\s^2^(Fo^2^)+(0.0401P)^2^+0.0000P] where P=(Fo^2^+2Fc^2^)/3'
_refine_ls_weighting_scheme calc
_refine_ls_wR_factor_gt 0.1020
_refine_ls_wR_factor_ref 0.1099
_reflns_number_gt 7090
_reflns_number_total 9795
_reflns_threshold_expression >2sigma(I)
_cod_data_source_file b718885d.txt
_cod_data_source_block cr28007m
_cod_original_cell_volume 8541(3)
_cod_original_sg_symbol_H-M C2/c
_cod_database_code 7003707

loop_
_symmetry_equiv_pos_as_xyz
'x, y, z'
'-x, y, -z+1/2'
'x+1/2, y+1/2, z'
'-x+1/2, y+1/2, -z+1/2'
'-x, -y, -z'
'x, -y, z-1/2'
'-x+1/2, -y+1/2, -z'
'x+1/2, -y+1/2, z-1/2'

loop_
_atom_site_label
_atom_site_type_symbol
_atom_site_fract_x
_atom_site_fract_y
_atom_site_fract_z
_atom_site_U_iso_or_equiv
_atom_site_adp_type
_atom_site_occupancy
_atom_site_symmetry_multiplicity
_atom_site_calc_flag
_atom_site_refinement_flags
_atom_site_disorder_assembly
_atom_site_disorder_group
Os1 Os 0.126307(6) 0.53369(2) 0.082206(15) 0.02028(8) Uani 1 1 d . . .
N1A N 0.02764(13) 0.6484(5) 0.0465(3) 0.0246(13) Uani 1 1 d . . .
N2A N 0.07978(13) 0.5561(4) 0.0869(3) 0.0211(12) Uani 1 1 d . . .
N3A N 0.10396(13) 0.6852(5) 0.0146(3) 0.0226(12) Uani 1 1 d . . .
C1A C 0.02880(16) 0.5548(5) 0.0935(4) 0.0229(14) Uani 1 1 d . . .
C2A C 0.00439(17) 0.5130(6) 0.1147(4) 0.0306(16) Uani 1 1 d . . .
H4 H -0.0173 0.5510 0.0976 0.037 Uiso 1 1 calc R . .
C3A C 0.01335(18) 0.4142(6) 0.1614(4) 0.0328(17) Uani 1 1 d . . .
H17 H -0.0026 0.3839 0.1760 0.039 Uiso 1 1 calc R . .
C4A C 0.04625(18) 0.3571(6) 0.1880(4) 0.0311(17) Uani 1 1 d . . .
H30 H 0.0515 0.2898 0.2196 0.037 Uiso 1 1 calc R . .
C5A C 0.07070(16) 0.3987(6) 0.1683(4) 0.0267(15) Uani 1 1 d . . .
H16 H 0.0927 0.3625 0.1874 0.032 Uiso 1 1 calc R . .
C6A C 0.06157(16) 0.4971(5) 0.1187(4) 0.0218(15) Uani 1 1 d . . .
C7A C 0.05858(15) 0.6441(5) 0.0436(4) 0.0213(14) Uani 1 1 d . . .
C8A C 0.07064(15) 0.7175(5) 0.0007(4) 0.0204(14) Uani 1 1 d . . .
C9A C 0.05158(17) 0.8055(6) -0.0525(4) 0.0288(16) Uani 1 1 d . . .
H29 H 0.0290 0.8252 -0.0616 0.035 Uiso 1 1 calc R . .
C10A C 0.06598(17) 0.8624(6) -0.0909(4) 0.0318(17) Uani 1 1 d . . .
H13 H 0.0530 0.9185 -0.1276 0.038 Uiso 1 1 calc R . .
C11A C 0.10057(17) 0.8355(6) -0.0747(4) 0.0276(15) Uani 1 1 d . . .
C12A C 0.11789(16) 0.7478(6) -0.0220(4) 0.0249(15) Uani 1 1 d . . .
H18 H 0.1409 0.7304 -0.0109 0.030 Uiso 1 1 calc R . .
C13A C -0.00132(16) 0.7351(6) 0.0106(4) 0.0298(16) Uani 1 1 d . . .
H25A H 0.0074 0.8191 0.0173 0.045 Uiso 1 1 calc R . .
H25B H -0.0171 0.7268 0.0310 0.045 Uiso 1 1 calc R . .
H25C H -0.0133 0.7165 -0.0403 0.045 Uiso 1 1 calc R . .
C14A C 0.11858(19) 0.8989(7) -0.1139(4) 0.042(2) Uani 1 1 d . . .
H28A H 0.1211 0.9864 -0.1025 0.063 Uiso 1 1 calc R . .
H28B H 0.1049 0.8881 -0.1652 0.063 Uiso 1 1 calc R . .
H28C H 0.1411 0.8622 -0.0986 0.063 Uiso 1 1 calc R . .
N1B N 0.12912(15) 0.1637(5) 0.1431(4) 0.0317(14) Uani 1 1 d . . .
N2B N 0.13967(13) 0.3671(5) 0.1387(3) 0.0244(13) Uani 1 1 d . . .
N3B N 0.10165(13) 0.4021(5) 0.0014(3) 0.0248(13) Uani 1 1 d . . .
C1B C 0.15028(18) 0.2002(6) 0.2121(4) 0.0285(16) Uani 1 1 d . . .
C2B C 0.16312(19) 0.1373(7) 0.2768(5) 0.0382(19) Uani 1 1 d . . .
H37 H 0.1583 0.0531 0.2787 0.046 Uiso 1 1 calc R . .
C3B C 0.1833(2) 0.2029(8) 0.3382(5) 0.048(2) Uani 1 1 d . . .
H41 H 0.1919 0.1627 0.3828 0.058 Uiso 1 1 calc R . .
C4B C 0.19132(19) 0.3281(7) 0.3363(5) 0.041(2) Uani 1 1 d . . .
H40 H 0.2056 0.3686 0.3794 0.049 Uiso 1 1 calc R . .
C5B C 0.17861(18) 0.3947(7) 0.2715(4) 0.0342(17) Uani 1 1 d . . .
H26 H 0.1840 0.4784 0.2700 0.041 Uiso 1 1 calc R . .
C6B C 0.15751(16) 0.3287(6) 0.2097(4) 0.0247(15) Uani 1 1 d . . .
C7B C 0.12300(16) 0.2660(6) 0.0991(4) 0.0255(16) Uani 1 1 d . . .
C8B C 0.10246(17) 0.2804(6) 0.0218(4) 0.0275(16) Uani 1 1 d . . .
C9B C 0.08673(17) 0.1880(6) -0.0281(4) 0.0345(18) Uani 1 1 d . . .
H22 H 0.0874 0.1060 -0.0126 0.041 Uiso 1 1 calc R . .
C10B C 0.06967(18) 0.2155(6) -0.1021(4) 0.0349(18) Uani 1 1 d . . .
H34 H 0.0586 0.1528 -0.1360 0.042 Uiso 1 1 calc R . .
C11B C 0.06951(16) 0.3377(7) -0.1239(4) 0.0302(17) Uani 1 1 d . . .
C12B C 0.08568(16) 0.4275(6) -0.0702(4) 0.0269(16) Uani 1 1 d . . .
H38 H 0.0855 0.5099 -0.0846 0.032 Uiso 1 1 calc R . .
C13B C 0.1167(2) 0.0337(6) 0.1210(4) 0.045(2) Uani 1 1 d . . .
H39A H 0.1245 0.0044 0.0871 0.067 Uiso 1 1 calc R . .
H39B H 0.0918 0.0320 0.0988 0.067 Uiso 1 1 calc R . .
H39C H 0.1259 -0.0194 0.1630 0.067 Uiso 1 1 calc R . .
C14B C 0.05216(19) 0.3732(7) -0.2012(4) 0.0409(19) Uani 1 1 d . . .
H42A H 0.0498 0.3009 -0.2304 0.061 Uiso 1 1 calc R . .
H42B H 0.0658 0.4353 -0.2100 0.061 Uiso 1 1 calc R . .
H42C H 0.0295 0.4065 -0.2135 0.061 Uiso 1 1 calc R . .
N1C N 0.20897(13) 0.7419(5) 0.2318(3) 0.0236(12) Uani 1 1 d . . .
N2C N 0.15747(13) 0.6509(4) 0.1655(3) 0.0207(12) Uani 1 1 d . . .
N3C N 0.17194(13) 0.5344(5) 0.0743(3) 0.0253(12) Uani 1 1 d . . .
C1C C 0.18880(17) 0.7682(6) 0.2649(4) 0.0249(15) Uani 1 1 d . . .
C2C C 0.19564(18) 0.8315(6) 0.3286(4) 0.0275(16) Uani 1 1 d . . .
H35 H 0.2174 0.8662 0.3576 0.033 Uiso 1 1 calc R . .
C3C C 0.16861(19) 0.8405(6) 0.3471(4) 0.0334(17) Uani 1 1 d . . .
H23 H 0.1723 0.8832 0.3890 0.040 Uiso 1 1 calc R . .
C4C C 0.1361(2) 0.7872(6) 0.3043(4) 0.0359(18) Uani 1 1 d . . .
H33 H 0.1186 0.7957 0.3183 0.043 Uiso 1 1 calc R . .
C5C C 0.12932(17) 0.7219(6) 0.2416(4) 0.0277(16) Uani 1 1 d . . .
H20 H 0.1076 0.6863 0.2133 0.033 Uiso 1 1 calc R . .
C6C C 0.15613(17) 0.7116(6) 0.2225(4) 0.0247(15) Uani 1 1 d . . .
C7C C 0.18960(16) 0.6726(5) 0.1721(4) 0.0228(15) Uani 1 1 d . . .
C8C C 0.19869(16) 0.6141(6) 0.1211(4) 0.0239(15) Uani 1 1 d . . .
C9C C 0.22817(17) 0.6275(6) 0.1131(4) 0.0311(17) Uani 1 1 d . . .
H6 H 0.2453 0.6827 0.1431 0.037 Uiso 1 1 calc R . .
C10C C 0.23302(18) 0.5616(6) 0.0620(4) 0.0327(17) Uani 1 1 d . . .
H27 H 0.2531 0.5736 0.0568 0.039 Uiso 1 1 calc R . .
C11C C 0.20761(16) 0.4754(6) 0.0171(4) 0.0271(15) Uani 1 1 d . . .
C12C C 0.17793(16) 0.4662(6) 0.0266(4) 0.0262(14) Uani 1 1 d . . .
H10 H 0.1610 0.4089 -0.0020 0.031 Uiso 1 1 calc R . .
C13C C 0.24483(16) 0.7861(6) 0.2569(4) 0.0330(17) Uani 1 1 d . . .
H36A H 0.2594 0.7171 0.2587 0.049 Uiso 1 1 calc R . .
H36B H 0.2532 0.8218 0.3044 0.049 Uiso 1 1 calc R . .
H36C H 0.2453 0.8482 0.2240 0.049 Uiso 1 1 calc R . .
C14C C 0.21193(18) 0.3934(7) -0.0362(4) 0.0371(18) Uani 1 1 d . . .
H31A H 0.2157 0.3089 -0.0188 0.056 Uiso 1 1 calc R . .
H31B H 0.2315 0.4212 -0.0423 0.056 Uiso 1 1 calc R . .
H31C H 0.1913 0.3971 -0.0819 0.056 Uiso 1 1 calc R . .
P1D P 0.20136(5) 0.03806(19) 0.07856(10) 0.0310(4) Uani 1 1 d . . .
F1D F 0.24005(12) -0.0037(5) 0.1287(3) 0.0758(18) Uani 1 1 d . . .
F2D F 0.18781(15) -0.0975(4) 0.0780(3) 0.0762(17) Uani 1 1 d . . .
F3D F 0.19732(12) 0.0663(5) 0.1490(3) 0.0612(14) Uani 1 1 d . . .
F4D F 0.16274(12) 0.0817(5) 0.0277(3) 0.0785(17) Uani 1 1 d . . .
F5D F 0.21582(17) 0.1739(5) 0.0787(3) 0.0877(19) Uani 1 1 d . . .
F6D F 0.20580(12) 0.0088(4) 0.0076(2) 0.0561(13) Uani 1 1 d . . .
P1E P 0.03790(5) 0.97626(18) 0.17351(11) 0.0321(4) Uani 1 1 d . . .
F1E F 0.05752(11) 0.8690(4) 0.1527(3) 0.0518(13) Uani 1 1 d . . .
F2E F 0.02303(13) 1.0280(4) 0.0933(3) 0.0617(14) Uani 1 1 d . . .
F3E F 0.07145(12) 1.0650(4) 0.1983(3) 0.0524(13) Uani 1 1 d . . .
F4E F 0.05382(14) 0.9257(4) 0.2543(3) 0.0652(15) Uani 1 1 d . . .
F5E F 0.00538(12) 0.8873(5) 0.1499(3) 0.0658(15) Uani 1 1 d . . .
F6E F 0.01805(11) 1.0837(4) 0.1932(3) 0.0494(12) Uani 1 1 d . . .

loop_
_atom_site_aniso_label
_atom_site_aniso_U_11
_atom_site_aniso_U_22
_atom_site_aniso_U_33
_atom_site_aniso_U_23
_atom_site_aniso_U_13
_atom_site_aniso_U_12
Os1 0.01096(12) 0.01700(12) 0.03377(15) 0.00321(13) 0.01101(10) 0.00096(11)
N1A 0.014(3) 0.020(3) 0.040(4) -0.002(2) 0.013(3) 0.000(2)
N2A 0.015(3) 0.019(3) 0.030(3) 0.002(2) 0.011(2) -0.002(2)
N3A 0.017(3) 0.017(3) 0.031(3) -0.004(2) 0.008(3) -0.005(2)
C1A 0.015(3) 0.022(3) 0.032(4) -0.003(3) 0.010(3) -0.001(3)
C2A 0.020(3) 0.039(4) 0.034(4) -0.006(3) 0.014(3) -0.001(3)
C3A 0.028(4) 0.034(4) 0.046(5) -0.007(3) 0.025(4) -0.010(3)
C4A 0.038(4) 0.021(4) 0.040(5) 0.002(3) 0.022(4) -0.002(3)
C5A 0.019(3) 0.024(3) 0.044(5) -0.002(3) 0.019(3) -0.001(3)
C6A 0.013(3) 0.018(3) 0.033(4) -0.003(2) 0.010(3) -0.001(2)
C7A 0.012(3) 0.019(3) 0.031(4) -0.005(3) 0.008(3) -0.001(2)
C8A 0.012(3) 0.016(3) 0.034(4) -0.006(3) 0.010(3) -0.003(2)
C9A 0.018(3) 0.021(3) 0.043(5) 0.000(3) 0.011(3) 0.000(3)
C10A 0.022(4) 0.024(4) 0.041(5) 0.005(3) 0.007(3) 0.003(3)
C11A 0.022(4) 0.026(4) 0.032(4) 0.003(3) 0.010(3) -0.004(3)
C12A 0.014(3) 0.025(3) 0.034(4) -0.001(3) 0.010(3) -0.004(3)
C13A 0.016(3) 0.036(4) 0.034(4) 0.000(3) 0.009(3) 0.006(3)
C14A 0.028(4) 0.050(5) 0.048(5) 0.023(4) 0.019(4) 0.011(4)
N1B 0.028(3) 0.024(3) 0.057(4) 0.007(3) 0.031(3) 0.004(2)
N2B 0.015(3) 0.023(3) 0.039(4) 0.006(3) 0.017(3) 0.005(2)
N3B 0.010(3) 0.024(3) 0.043(4) 0.002(3) 0.015(3) 0.002(2)
C1B 0.024(4) 0.028(4) 0.043(5) 0.008(3) 0.023(4) 0.007(3)
C2B 0.031(4) 0.035(4) 0.056(6) 0.014(4) 0.027(4) 0.009(3)
C3B 0.032(5) 0.062(6) 0.062(6) 0.037(5) 0.032(5) 0.018(4)
C4B 0.026(4) 0.047(5) 0.051(5) 0.011(4) 0.018(4) 0.008(4)
C5B 0.025(4) 0.038(4) 0.042(5) 0.015(4) 0.017(4) 0.011(3)
C6B 0.015(3) 0.031(4) 0.036(4) 0.002(3) 0.018(3) 0.004(3)
C7B 0.021(4) 0.021(3) 0.045(5) -0.007(3) 0.024(3) -0.001(3)
C8B 0.018(3) 0.027(4) 0.046(5) -0.002(3) 0.022(4) 0.002(3)
C9B 0.021(4) 0.027(4) 0.062(6) -0.008(4) 0.025(4) -0.006(3)
C10B 0.030(4) 0.029(4) 0.054(5) -0.012(4) 0.026(4) -0.008(3)
C11B 0.014(3) 0.041(4) 0.039(5) -0.010(3) 0.015(3) -0.002(3)
C12B 0.014(3) 0.029(4) 0.041(5) -0.003(3) 0.015(3) 0.000(3)
C13B 0.058(5) 0.022(4) 0.072(6) 0.007(4) 0.044(5) -0.005(4)
C14B 0.033(4) 0.042(5) 0.044(5) -0.011(4) 0.015(4) 0.001(4)
N1C 0.018(3) 0.021(3) 0.031(3) 0.006(2) 0.010(3) 0.000(2)
N2C 0.013(3) 0.022(3) 0.024(3) 0.007(2) 0.006(2) 0.007(2)
N3C 0.021(3) 0.021(3) 0.035(3) 0.003(3) 0.014(3) -0.001(2)
C1C 0.024(4) 0.018(3) 0.032(4) 0.005(3) 0.013(3) 0.001(3)
C2C 0.028(4) 0.018(3) 0.028(4) 0.001(3) 0.006(3) 0.001(3)
C3C 0.045(5) 0.025(4) 0.034(4) 0.000(3) 0.021(4) 0.004(3)
C4C 0.041(5) 0.024(4) 0.050(5) 0.003(3) 0.027(4) 0.003(3)
C5C 0.021(4) 0.027(4) 0.036(4) 0.006(3) 0.014(3) 0.005(3)
C6C 0.026(4) 0.016(3) 0.029(4) 0.012(3) 0.011(3) 0.006(3)
C7C 0.016(3) 0.017(3) 0.031(4) 0.009(3) 0.007(3) 0.001(3)
C8C 0.019(3) 0.021(3) 0.031(4) 0.004(3) 0.011(3) 0.002(3)
C9C 0.017(4) 0.038(4) 0.036(5) -0.002(3) 0.010(3) -0.003(3)
C10C 0.023(4) 0.035(4) 0.048(5) 0.005(3) 0.022(4) 0.000(3)
C11C 0.017(3) 0.027(3) 0.039(4) 0.002(3) 0.014(3) 0.003(3)
C12C 0.015(3) 0.024(3) 0.040(4) 0.003(3) 0.014(3) 0.001(3)
C13C 0.020(4) 0.039(4) 0.039(5) 0.000(3) 0.012(3) -0.007(3)
C14C 0.023(4) 0.040(4) 0.053(5) -0.009(4) 0.021(4) -0.004(3)
P1D 0.0239(9) 0.0319(10) 0.0397(11) 0.0012(9) 0.0168(8) -0.0002(9)
F1D 0.032(3) 0.147(5) 0.050(3) 0.027(3) 0.020(2) 0.021(3)
F2D 0.113(5) 0.042(3) 0.075(4) -0.004(3) 0.045(4) -0.026(3)
F3D 0.045(3) 0.091(4) 0.060(3) -0.025(3) 0.034(3) -0.014(3)
F4D 0.038(3) 0.127(5) 0.068(4) 0.013(3) 0.023(3) 0.036(3)
F5D 0.127(5) 0.049(3) 0.089(5) -0.005(3) 0.051(4) -0.037(3)
F6D 0.038(3) 0.094(4) 0.043(3) -0.007(2) 0.025(2) 0.002(2)
P1E 0.0260(10) 0.0300(10) 0.0389(11) 0.0046(9) 0.0137(9) 0.0008(8)
F1E 0.043(3) 0.027(2) 0.077(4) -0.003(2) 0.020(3) 0.009(2)
F2E 0.070(4) 0.065(3) 0.048(3) 0.020(3) 0.025(3) 0.030(3)
F3E 0.043(3) 0.043(3) 0.081(4) -0.016(2) 0.036(3) -0.013(2)
F4E 0.081(4) 0.061(3) 0.051(3) 0.015(2) 0.027(3) 0.000(3)
F5E 0.049(3) 0.068(3) 0.086(4) -0.023(3) 0.035(3) -0.031(3)
F6E 0.037(3) 0.051(3) 0.065(3) -0.009(2) 0.027(2) 0.001(2)

loop_
_atom_type_symbol
_atom_type_description
_atom_type_scat_dispersion_real
_atom_type_scat_dispersion_imag
_atom_type_scat_source
C C 0.0033 0.0016 'International Tables Vol C Tables 4.2.6.8 and 6.1.1.4'
H H 0.0000 0.0000 'International Tables Vol C Tables 4.2.6.8 and 6.1.1.4'
N N 0.0061 0.0033 'International Tables Vol C Tables 4.2.6.8 and 6.1.1.4'
F F 0.0171 0.0103 'International Tables Vol C Tables 4.2.6.8 and 6.1.1.4'
P P 0.1023 0.0942 'International Tables Vol C Tables 4.2.6.8 and 6.1.1.4'
Os Os -1.2165 7.6030 'International Tables Vol C Tables 4.2.6.8 and 6.1.1.4'

loop_
_geom_angle_atom_site_label_1
_geom_angle_atom_site_label_2
_geom_angle_atom_site_label_3
_geom_angle
_geom_angle_site_symmetry_1
_geom_angle_site_symmetry_3
_geom_angle_publ_flag
N3C Os1 N2C 77.4(2) . . ?
N3C Os1 N2B 91.1(2) . . ?
N2C Os1 N2B 98.2(2) . . ?
N3C Os1 N3A 96.3(2) . . ?
N2C Os1 N3A 90.8(2) . . ?
N2B Os1 N3A 169.3(2) . . ?
N3C Os1 N2A 172.95(19) . . ?
N2C Os1 N2A 99.6(2) . . ?
N2B Os1 N2A 95.65(19) . . ?
N3A Os1 N2A 77.26(19) . . ?
N3C Os1 N3B 95.5(2) . . ?
N2C Os1 N3B 171.57(19) . . ?
N2B Os1 N3B 77.3(2) . . ?
N3A Os1 N3B 94.4(2) . . ?
N2A Os1 N3B 88.04(19) . . ?
C7A N1A C1A 106.6(5) . . ?
C7A N1A C13A 128.9(5) . . ?
C1A N1A C13A 124.5(5) . . ?
C7A N2A C6A 106.0(5) . . ?
C7A N2A Os1 115.7(4) . . ?
C6A N2A Os1 138.0(4) . . ?
C12A N3A C8A 116.9(5) . . ?
C12A N3A Os1 125.6(4) . . ?
C8A N3A Os1 117.2(4) . . ?
N1A C1A C2A 131.9(6) . . ?
N1A C1A C6A 106.5(5) . . ?
C2A C1A C6A 121.5(6) . . ?
C3A C2A C1A 117.6(6) . . ?
C2A C3A C4A 121.4(6) . . ?
C5A C4A C3A 121.4(6) . . ?
C4A C5A C6A 117.9(6) . . ?
N2A C6A C5A 131.5(6) . . ?
N2A C6A C1A 108.5(5) . . ?
C5A C6A C1A 120.0(6) . . ?
N2A C7A N1A 112.3(5) . . ?
N2A C7A C8A 117.8(5) . . ?
N1A C7A C8A 129.9(6) . . ?
N3A C8A C9A 121.1(6) . . ?
N3A C8A C7A 111.8(5) . . ?
C9A C8A C7A 127.0(6) . . ?
C10A C9A C8A 120.2(6) . . ?
C9A C10A C11A 119.4(6) . . ?
C12A C11A C10A 117.6(6) . . ?
C12A C11A C14A 120.3(6) . . ?
C10A C11A C14A 122.1(6) . . ?
N3A C12A C11A 124.6(6) . . ?
C1B N1B C7B 107.7(6) . . ?
C1B N1B C13B 124.7(6) . . ?
C7B N1B C13B 127.6(7) . . ?
C7B N2B C6B 107.1(5) . . ?
C7B N2B Os1 114.4(5) . . ?
C6B N2B Os1 137.7(4) . . ?
C12B N3B C8B 117.5(6) . . ?
C12B N3B Os1 124.7(4) . . ?
C8B N3B Os1 117.8(5) . . ?
N1B C1B C2B 131.8(7) . . ?
N1B C1B C6B 107.2(6) . . ?
C2B C1B C6B 121.0(7) . . ?
C3B C2B C1B 117.4(7) . . ?
C2B C3B C4B 122.0(7) . . ?
C3B C4B C5B 121.9(8) . . ?
C6B C5B C4B 115.8(7) . . ?
N2B C6B C5B 130.6(6) . . ?
N2B C6B C1B 107.6(6) . . ?
C5B C6B C1B 121.8(6) . . ?
N2B C7B N1B 110.3(6) . . ?
N2B C7B C8B 118.5(6) . . ?
N1B C7B C8B 131.2(6) . . ?
N3B C8B C9B 121.5(7) . . ?
N3B C8B C7B 111.2(6) . . ?
C9B C8B C7B 127.1(7) . . ?
C8B C9B C10B 120.6(7) . . ?
C11B C10B C9B 118.7(7) . . ?
C10B C11B C12B 117.7(7) . . ?
C10B C11B C14B 121.6(7) . . ?
C12B C11B C14B 120.8(7) . . ?
N3B C12B C11B 124.0(6) . . ?
C7C N1C C1C 107.6(5) . . ?
C7C N1C C13C 127.6(6) . . ?
C1C N1C C13C 124.7(6) . . ?
C7C N2C C6C 106.1(5) . . ?
C7C N2C Os1 115.9(4) . . ?
C6C N2C Os1 137.9(4) . . ?
C12C N3C C8C 117.5(5) . . ?
C12C N3C Os1 124.9(4) . . ?
C8C N3C Os1 117.6(4) . . ?
N1C C1C C2C 132.2(6) . . ?
N1C C1C C6C 106.6(6) . . ?
C2C C1C C6C 121.1(6) . . ?
C3C C2C C1C 117.1(6) . . ?
C2C C3C C4C 121.8(7) . . ?
C5C C4C C3C 121.5(7) . . ?
C4C C5C C6C 117.5(7) . . ?
N2C C6C C5C 130.6(6) . . ?
N2C C6C C1C 108.3(6) . . ?
C5C C6C C1C 121.0(6) . . ?
N2C C7C N1C 111.3(6) . . ?
N2C C7C C8C 117.8(6) . . ?
N1C C7C C8C 130.7(6) . . ?
C9C C8C N3C 119.9(6) . . ?
C9C C8C C7C 129.1(6) . . ?
N3C C8C C7C 111.0(5) . . ?
C8C C9C C10C 121.5(6) . . ?
C9C C10C C11C 120.0(6) . . ?
C12C C11C C10C 116.4(6) . . ?
C12C C11C C14C 120.1(6) . . ?
C10C C11C C14C 123.5(6) . . ?
N3C C12C C11C 124.5(6) . . ?
F2D P1D F1D 91.3(3) . . ?
F2D P1D F3D 89.1(3) . . ?
F1D P1D F3D 88.6(3) . . ?
F2D P1D F5D 178.5(3) . . ?
F1D P1D F5D 87.7(3) . . ?
F3D P1D F5D 91.9(3) . . ?
F2D P1D F4D 89.5(3) . . ?
F1D P1D F4D 179.1(3) . . ?
F3D P1D F4D 91.8(3) . . ?
F5D P1D F4D 91.5(3) . . ?
F2D P1D F6D 90.8(3) . . ?
F1D P1D F6D 90.8(3) . . ?
F3D P1D F6D 179.4(3) . . ?
F5D P1D F6D 88.1(3) . . ?
F4D P1D F6D 88.8(3) . . ?
F5E P1E F2E 90.6(3) . . ?
F5E P1E F4E 90.9(3) . . ?
F2E P1E F4E 178.4(3) . . ?
F5E P1E F6E 90.4(3) . . ?
F2E P1E F6E 90.6(3) . . ?
F4E P1E F6E 90.0(3) . . ?
F5E P1E F1E 89.5(3) . . ?
F2E P1E F1E 88.7(3) . . ?
F4E P1E F1E 90.7(3) . . ?
F6E P1E F1E 179.3(3) . . ?
F5E P1E F3E 179.0(3) . . ?
F2E P1E F3E 90.2(3) . . ?
F4E P1E F3E 88.4(3) . . ?
F6E P1E F3E 90.2(2) . . ?
F1E P1E F3E 89.9(2) . . ?

loop_
_geom_bond_atom_site_label_1
_geom_bond_atom_site_label_2
_geom_bond_distance
_geom_bond_site_symmetry_2
_geom_bond_publ_flag
Os1 N3C 2.053(5) . ?
Os1 N2C 2.061(5) . ?
Os1 N2B 2.066(5) . ?
Os1 N3A 2.072(5) . ?
Os1 N2A 2.072(5) . ?
Os1 N3B 2.073(6) . ?
N1A C7A 1.367(7) . ?
N1A C1A 1.384(8) . ?
N1A C13A 1.460(7) . ?
N2A C7A 1.335(7) . ?
N2A C6A 1.390(8) . ?
N3A C12A 1.343(8) . ?
N3A C8A 1.378(7) . ?
C1A C2A 1.389(9) . ?
C1A C6A 1.409(8) . ?
C2A C3A 1.366(9) . ?
C3A C4A 1.408(9) . ?
C4A C5A 1.370(8) . ?
C5A C6A 1.398(9) . ?
C7A C8A 1.452(8) . ?
C8A C9A 1.397(9) . ?
C9A C10A 1.360(9) . ?
C10A C11A 1.404(9) . ?
C11A C12A 1.375(9) . ?
C11A C14A 1.519(9) . ?
N1B C1B 1.358(9) . ?
N1B C7B 1.373(8) . ?
N1B C13B 1.486(8) . ?
N2B C7B 1.351(8) . ?
N2B C6B 1.376(8) . ?
N3B C12B 1.349(8) . ?
N3B C8B 1.365(8) . ?
C1B C2B 1.372(10) . ?
C1B C6B 1.417(8) . ?
C2B C3B 1.365(11) . ?
C3B C4B 1.390(10) . ?
C4B C5B 1.392(10) . ?
C5B C6B 1.380(10) . ?
C7B C8B 1.443(10) . ?
C8B C9B 1.367(9) . ?
C9B C10B 1.397(10) . ?
C10B C11B 1.384(9) . ?
C11B C12B 1.393(9) . ?
C11B C14B 1.475(10) . ?
N1C C7C 1.355(8) . ?
N1C C1C 1.364(8) . ?
N1C C13C 1.470(7) . ?
N2C C7C 1.352(7) . ?
N2C C6C 1.374(8) . ?
N3C C12C 1.348(8) . ?
N3C C8C 1.407(8) . ?
C1C C2C 1.392(9) . ?
C1C C6C 1.413(9) . ?
C2C C3C 1.390(9) . ?
C3C C4C 1.395(10) . ?
C4C C5C 1.386(9) . ?
C5C C6C 1.390(9) . ?
C7C C8C 1.432(9) . ?
C8C C9C 1.366(9) . ?
C9C C10C 1.367(9) . ?
C10C C11C 1.410(9) . ?
C11C C12C 1.388(8) . ?
C11C C14C 1.490(9) . ?
P1D F2D 1.563(5) . ?
P1D F1D 1.577(5) . ?
P1D F3D 1.579(5) . ?
P1D F5D 1.582(5) . ?
P1D F4D 1.583(5) . ?
P1D F6D 1.602(5) . ?
P1E F5E 1.579(5) . ?
P1E F2E 1.584(5) . ?
P1E F4E 1.587(5) . ?
P1E F6E 1.596(4) . ?
P1E F1E 1.600(4) . ?
P1E F3E 1.609(4) . ?
